data_7050667
loop_
_publ_author_name
'Levason, William'
'Matthews, Melissa L.'
'Patel, Rina'
'Reid, Gillian'
'Webster, Michael'

_publ_section_title
;
 Unusual structural variations within a family of thioether macrocyclic
 complexes. Tin(iv) halide adducts of [12]-, [14]- and [16]-aneS4
;
_journal_issue 12
_journal_name_full 'New Journal of Chemistry'
_journal_page_first 1784
_journal_paper_doi 10.1039/b307863a
_journal_volume 27
_journal_year 2003
_chemical_absolute_configuration unk
_chemical_formula_moiety 'C12 H24 Br4 S4 Sn'
_chemical_formula_sum 'C12 H24 Br4 S4 Sn'
_chemical_formula_weight 734.88
_chemical_name_common 1,5,9,13-tetrathiacyclohexadecane-tetrabromotin(IV)
_chemical_name_systematic
;
1,5,9,13-tetrathiacyclohexadecane-tetrabromotin(IV)
;
_space_group_IT_number 29
_symmetry_cell_setting orthorhombic
_symmetry_Int_Tables_number 29
_symmetry_space_group_name_Hall 'P 2c -2ac'
_symmetry_space_group_name_H-M 'P c a 21'
_atom_sites_solution_hydrogens geom
_atom_sites_solution_primary direct
_atom_sites_solution_secondary difmap
_audit_creation_method 'SHELXL-97 + hand edit'
_cell_angle_alpha 90.00
_cell_angle_beta 90.00
_cell_angle_gamma 90.00
_cell_formula_units_Z 4
_cell_length_a 19.4987(7)
_cell_length_b 10.0624(3)
_cell_length_c 10.9104(3)
_cell_measurement_reflns_used 16449
_cell_measurement_temperature 120(2)
_cell_measurement_theta_max 27.48
_cell_measurement_theta_min 2.91
_cell_volume 2140.66(12)
_computing_structure_refinement 'SHELXL-97 (Sheldrick, 1997)'
_computing_structure_solution 'SHELXS-97 (Sheldrick, 1997)'
_diffrn_ambient_temperature 120(2)
_diffrn_measured_fraction_theta_full 0.996
_diffrn_measured_fraction_theta_max 0.996
_diffrn_measurement_device_type 'area detector, Nonius Kappa ccd'
_diffrn_measurement_method '\f and \w scans'
_diffrn_radiation_monochromator graphite
_diffrn_radiation_source 'Nonius rotating anode'
_diffrn_radiation_type MoK\a
_diffrn_radiation_wavelength 0.71073
_diffrn_reflns_av_R_equivalents 0.0000
_diffrn_reflns_av_sigmaI/netI 0.0537
_diffrn_reflns_limit_h_max 25
_diffrn_reflns_limit_h_min -25
_diffrn_reflns_limit_k_max 13
_diffrn_reflns_limit_k_min -12
_diffrn_reflns_limit_l_max 14
_diffrn_reflns_limit_l_min -14
_diffrn_reflns_number 4590
_diffrn_reflns_theta_full 27.47
_diffrn_reflns_theta_max 27.47
_diffrn_reflns_theta_min 2.91
_exptl_absorpt_coefficient_mu 9.042
_exptl_absorpt_correction_T_max 0.8916
_exptl_absorpt_correction_T_min 0.6117
_exptl_absorpt_correction_type multi-scan
_exptl_absorpt_process_details 'SORTAV, R H Blessing, J. Appl. Cryst., 1997, 30, 421-426.'
_exptl_crystal_colour 'pale yellow'
_exptl_crystal_density_diffrn 2.280
_exptl_crystal_density_method 'not measured'
_exptl_crystal_description block
_exptl_crystal_F_000 1400
_exptl_crystal_size_max 0.10
_exptl_crystal_size_mid 0.10
_exptl_crystal_size_min 0.06
_refine_diff_density_max 1.664
_refine_diff_density_min -1.409
_refine_diff_density_rms 0.269
_refine_ls_abs_structure_details 'Flack H D (1983), Acta Cryst. A39, 876-881'
_refine_ls_abs_structure_Flack 0.520(16)
_refine_ls_extinction_method none
_refine_ls_goodness_of_fit_ref 1.039
_refine_ls_hydrogen_treatment noref
_refine_ls_matrix_type full
_refine_ls_number_parameters 191
_refine_ls_number_reflns 4590
_refine_ls_number_restraints 7
_refine_ls_restrained_S_all 1.038
_refine_ls_R_factor_all 0.0626
_refine_ls_R_factor_gt 0.0535
_refine_ls_shift/su_max 0.000
_refine_ls_shift/su_mean 0.000
_refine_ls_structure_factor_coef Fsqd
_refine_ls_weighting_details 'w=1/[\s^2^(Fo^2^)+(0.0850P)^2^+7.0400P] where P=(Fo^2^+2Fc^2^)/3'
_refine_ls_weighting_scheme calc
_refine_ls_wR_factor_gt 0.1314
_refine_ls_wR_factor_ref 0.1380
_reflns_number_gt 4105
_reflns_number_total 4590
_reflns_threshold_expression >2sigma(I)
_cod_data_source_file b307863a.txt
_cod_data_source_block '[SnBr4([16]aneS4)]'
_cod_database_code 7050667

loop_
_symmetry_equiv_pos_as_xyz
'x, y, z'
'-x, -y, z+1/2'
'-x+1/2, y, z+1/2'
'x+1/2, -y, z'

loop_
_atom_site_label
_atom_site_type_symbol
_atom_site_fract_x
_atom_site_fract_y
_atom_site_fract_z
_atom_site_U_iso_or_equiv
_atom_site_adp_type
_atom_site_occupancy
_atom_site_symmetry_multiplicity
_atom_site_calc_flag
_atom_site_refinement_flags
_atom_site_disorder_assembly
_atom_site_disorder_group
Sn1 Sn 0.38189(3) 0.99963(6) 0.82509(9) 0.01525(15) Uani 1 1 d . . .
Br1 Br 0.33300(5) 1.14524(9) 0.99683(9) 0.0242(2) Uani 1 1 d . . .
Br2 Br 0.32331(5) 1.14314(10) 0.66300(9) 0.0237(2) Uani 1 1 d . . .
Br3 Br 0.42502(5) 0.83996(9) 0.65723(9) 0.0223(2) Uani 1 1 d . . .
Br4 Br 0.44468(5) 0.86281(9) 0.98653(8) 0.0227(2) Uani 1 1 d . . .
S1 S 0.27062(11) 0.8420(2) 0.8399(3) 0.0241(5) Uani 1 1 d . . .
S2 S 0.18744(15) 0.4994(3) 0.9601(4) 0.0418(8) Uani 1 1 d . . .
S3 S 0.05172(15) 0.5001(3) 0.6966(3) 0.0301(6) Uani 1 1 d . . .
S4 S -0.00936(11) 0.8520(2) 0.7793(2) 0.0153(4) Uani 1 1 d . . .
C1 C 0.2638(5) 0.7854(10) 1.0015(12) 0.035(3) Uani 1 1 d . . .
H1 H 0.2842 0.8546 1.0547 0.046 Uiso 1 1 calc R . .
H2 H 0.2145 0.7791 1.0228 0.046 Uiso 1 1 calc R . .
C2 C 0.2969(7) 0.6558(10) 1.0311(13) 0.043(3) Uani 1 1 d . . .
H3 H 0.2851 0.6325 1.1166 0.056 Uiso 1 1 calc R . .
H4 H 0.3472 0.6682 1.0275 0.056 Uiso 1 1 calc R . .
C3 C 0.2786(5) 0.5407(12) 0.9511(13) 0.040(3) Uani 1 1 d . . .
H5 H 0.3060 0.4623 0.9761 0.052 Uiso 1 1 calc R . .
H6 H 0.2906 0.5621 0.8652 0.052 Uiso 1 1 calc R . .
C4 C 0.1868(6) 0.3867(11) 0.8314(14) 0.042(3) Uani 1 1 d . . .
H7 H 0.1912 0.4383 0.7546 0.055 Uiso 1 1 calc R . .
H8 H 0.2268 0.3265 0.8373 0.055 Uiso 1 1 calc R . .
C5 C 0.1213(5) 0.3039(10) 0.8262(17) 0.037(2) Uani 1 1 d . . .
H9 H 0.1205 0.2433 0.8977 0.048 Uiso 1 1 calc R . .
H10 H 0.1225 0.2483 0.7514 0.048 Uiso 1 1 calc R . .
C6 C 0.0547(5) 0.3855(9) 0.8257(12) 0.029(2) Uani 1 1 d . . .
H11 H 0.0512 0.4364 0.9031 0.037 Uiso 1 1 calc R . .
H12 H 0.0149 0.3245 0.8214 0.037 Uiso 1 1 calc R . .
C7 C -0.0376(6) 0.5507(11) 0.7082(10) 0.032(2) Uani 1 1 d . . .
H13 H -0.0464 0.6202 0.6460 0.041 Uiso 1 1 calc R . .
H14 H -0.0669 0.4734 0.6878 0.041 Uiso 1 1 calc R . .
C8 C -0.0592(5) 0.6036(9) 0.8326(10) 0.0253(19) Uani 1 1 d . . .
H15 H -0.0602 0.5288 0.8914 0.033 Uiso 1 1 calc R . .
H16 H -0.1064 0.6388 0.8259 0.033 Uiso 1 1 calc R . .
C9 C -0.0124(5) 0.7139(8) 0.8848(9) 0.0189(18) Uani 1 1 d . . .
H17 H 0.0344 0.6785 0.8978 0.025 Uiso 1 1 calc R . .
H18 H -0.0305 0.7442 0.9649 0.025 Uiso 1 1 calc R . .
C10 C 0.0657(4) 0.9453(10) 0.8261(11) 0.0235(19) Uani 1 1 d . . .
H19 H 0.0694 1.0269 0.7759 0.031 Uiso 1 1 calc R . .
H20 H 0.0608 0.9721 0.9130 0.031 Uiso 1 1 calc R . .
C11 C 0.1307(4) 0.8618(9) 0.8108(11) 0.020(2) Uani 1 1 d U . .
H21 H 0.1320 0.8237 0.7272 0.026 Uiso 1 1 calc R . .
H22 H 0.1301 0.7874 0.8702 0.026 Uiso 1 1 calc R . .
C12 C 0.1952(4) 0.9475(8) 0.8321(11) 0.0197(17) Uani 1 1 d . . .
H23 H 0.1903 0.9979 0.9095 0.026 Uiso 1 1 calc R . .
H24 H 0.2003 1.0120 0.7642 0.026 Uiso 1 1 calc R . .

loop_
_atom_site_aniso_label
_atom_site_aniso_U_11
_atom_site_aniso_U_22
_atom_site_aniso_U_33
_atom_site_aniso_U_23
_atom_site_aniso_U_13
_atom_site_aniso_U_12
Sn1 0.0097(2) 0.0220(3) 0.0141(3) -0.0011(2) -0.0007(3) 0.00029(18)
Br1 0.0202(5) 0.0286(5) 0.0238(5) -0.0069(5) 0.0091(4) -0.0021(4)
Br2 0.0163(4) 0.0301(6) 0.0247(5) 0.0034(5) -0.0066(4) 0.0032(3)
Br3 0.0230(4) 0.0259(5) 0.0179(5) -0.0042(4) 0.0018(4) 0.0044(4)
Br4 0.0160(4) 0.0351(6) 0.0168(5) 0.0063(4) -0.0010(4) -0.0002(4)
S1 0.0098(10) 0.0258(12) 0.0366(14) -0.0052(11) -0.0008(10) -0.0001(8)
S2 0.0221(14) 0.0350(17) 0.068(2) -0.0173(14) 0.0033(14) -0.0020(11)
S3 0.0369(15) 0.0288(14) 0.0245(13) 0.0009(10) 0.0092(11) 0.0011(11)
S4 0.0111(10) 0.0183(11) 0.0165(10) -0.0010(8) -0.0008(8) -0.0006(8)
C1 0.016(4) 0.026(6) 0.065(8) 0.017(6) -0.005(5) -0.008(4)
C2 0.042(7) 0.031(6) 0.057(8) 0.025(6) -0.018(6) -0.013(5)
C3 0.014(5) 0.041(7) 0.064(9) 0.004(6) 0.011(5) 0.006(4)
C4 0.036(6) 0.036(6) 0.055(7) 0.017(7) 0.011(7) 0.016(5)
C5 0.041(6) 0.028(5) 0.043(6) 0.005(6) -0.003(7) -0.003(4)
C6 0.035(6) 0.017(5) 0.034(5) 0.001(5) 0.002(5) -0.009(4)
C7 0.035(6) 0.029(6) 0.031(6) -0.001(4) -0.010(5) -0.013(5)
C8 0.024(5) 0.027(5) 0.025(5) -0.004(5) 0.000(5) 0.000(4)
C9 0.022(5) 0.011(4) 0.023(5) -0.002(3) 0.000(4) 0.003(3)
C10 0.011(4) 0.034(5) 0.025(5) 0.000(5) -0.006(4) 0.000(3)
C11 0.004(3) 0.025(4) 0.030(6) -0.001(4) 0.004(3) 0.004(3)
C12 0.011(4) 0.023(4) 0.026(5) 0.001(4) 0.004(4) 0.003(3)

loop_
_atom_type_symbol
_atom_type_description
_atom_type_scat_dispersion_real
_atom_type_scat_dispersion_imag
_atom_type_scat_source
C C 0.0033 0.0016 'International Tables Vol C Tables 4.2.6.8 and 6.1.1.4'
H H 0.0000 0.0000 'International Tables Vol C Tables 4.2.6.8 and 6.1.1.4'
S S 0.1246 0.1234 'International Tables Vol C Tables 4.2.6.8 and 6.1.1.4'
Br Br -0.2901 2.4595 'International Tables Vol C Tables 4.2.6.8 and 6.1.1.4'
Sn Sn -0.6537 1.4246 'International Tables Vol C Tables 4.2.6.8 and 6.1.1.4'

loop_
_geom_angle_atom_site_label_1
_geom_angle_atom_site_label_2
_geom_angle_atom_site_label_3
_geom_angle
_geom_angle_site_symmetry_1
_geom_angle_site_symmetry_3
_geom_angle_publ_flag
Br4 Sn1 Br2 177.61(4) . . ?
Br4 Sn1 Br1 88.98(5) . . ?
Br2 Sn1 Br1 90.96(3) . . ?
Br4 Sn1 Br3 89.86(3) . . ?
Br2 Sn1 Br3 90.36(5) . . ?
Br1 Sn1 Br3 175.87(4) . . ?
Br4 Sn1 S4 92.88(5) . 4_575 ?
Br2 Sn1 S4 84.75(6) . 4_575 ?
Br1 Sn1 S4 96.53(6) . 4_575 ?
Br3 Sn1 S4 87.48(6) . 4_575 ?
Br4 Sn1 S1 91.56(7) . . ?
Br2 Sn1 S1 90.83(7) . . ?
Br1 Sn1 S1 89.61(7) . . ?
Br3 Sn1 S1 86.47(7) . . ?
S4 Sn1 S1 172.48(10) 4_575 . ?
C12 S1 C1 99.5(5) . . ?
C12 S1 Sn1 107.8(3) . . ?
C1 S1 Sn1 107.2(3) . . ?
C4 S2 C3 96.2(6) . . ?
C7 S3 C6 98.8(5) . . ?
C9 S4 C10 104.2(5) . . ?
C9 S4 Sn1 106.7(3) . 4_475 ?
C10 S4 Sn1 107.6(3) . 4_475 ?
C2 C1 S1 116.2(10) . . ?
C2 C1 H1 108.2 . . ?
S1 C1 H1 108.2 . . ?
C2 C1 H2 108.2 . . ?
S1 C1 H2 108.2 . . ?
H1 C1 H2 107.4 . . ?
C1 C2 C3 116.7(11) . . ?
C1 C2 H3 108.1 . . ?
C3 C2 H3 108.1 . . ?
C1 C2 H4 108.1 . . ?
C3 C2 H4 108.1 . . ?
H3 C2 H4 107.3 . . ?
C2 C3 S2 112.2(9) . . ?
C2 C3 H5 109.2 . . ?
S2 C3 H5 109.2 . . ?
C2 C3 H6 109.2 . . ?
S2 C3 H6 109.2 . . ?
H5 C3 H6 107.9 . . ?
C5 C4 S2 112.2(10) . . ?
C5 C4 H7 109.2 . . ?
S2 C4 H7 109.2 . . ?
C5 C4 H8 109.2 . . ?
S2 C4 H8 109.2 . . ?
H7 C4 H8 107.9 . . ?
C4 C5 C6 114.6(8) . . ?
C4 C5 H9 108.6 . . ?
C6 C5 H9 108.6 . . ?
C4 C5 H10 108.6 . . ?
C6 C5 H10 108.6 . . ?
H9 C5 H10 107.6 . . ?
C5 C6 S3 111.6(9) . . ?
C5 C6 H11 109.3 . . ?
S3 C6 H11 109.3 . . ?
C5 C6 H12 109.3 . . ?
S3 C6 H12 109.3 . . ?
H11 C6 H12 108.0 . . ?
C8 C7 S3 115.2(7) . . ?
C8 C7 H13 108.5 . . ?
S3 C7 H13 108.5 . . ?
C8 C7 H14 108.5 . . ?
S3 C7 H14 108.5 . . ?
H13 C7 H14 107.5 . . ?
C7 C8 C9 114.8(8) . . ?
C7 C8 H15 108.6 . . ?
C9 C8 H15 108.6 . . ?
C7 C8 H16 108.6 . . ?
C9 C8 H16 108.6 . . ?
H15 C8 H16 107.6 . . ?
C8 C9 S4 109.7(7) . . ?
C8 C9 H17 109.7 . . ?
S4 C9 H17 109.7 . . ?
C8 C9 H18 109.7 . . ?
S4 C9 H18 109.7 . . ?
H17 C9 H18 108.2 . . ?
C11 C10 S4 110.8(6) . . ?
C11 C10 H19 109.5 . . ?
S4 C10 H19 109.5 . . ?
C11 C10 H20 109.5 . . ?
S4 C10 H20 109.5 . . ?
H19 C10 H20 108.1 . . ?
C10 C11 C12 110.7(7) . . ?
C10 C11 H21 109.5 . . ?
C12 C11 H21 109.5 . . ?
C10 C11 H22 109.5 . . ?
C12 C11 H22 109.5 . . ?
H21 C11 H22 108.1 . . ?
C11 C12 S1 109.9(6) . . ?
C11 C12 H23 109.7 . . ?
S1 C12 H23 109.7 . . ?
C11 C12 H24 109.7 . . ?
S1 C12 H24 109.7 . . ?
H23 C12 H24 108.2 . . ?

loop_
_geom_bond_atom_site_label_1
_geom_bond_atom_site_label_2
_geom_bond_distance
_geom_bond_site_symmetry_2
_geom_bond_publ_flag
Sn1 Br4 2.5489(12) . ?
Sn1 Br2 2.5528(13) . ?
Sn1 Br1 2.5625(13) . ?
Sn1 Br3 2.5774(12) . ?
Sn1 S4 2.641(2) 4_575 ?
Sn1 S1 2.693(2) . ?
S1 C12 1.816(8) . ?
S1 C1 1.857(13) . ?
S2 C4 1.805(15) . ?
S2 C3 1.828(11) . ?
S3 C7 1.819(12) . ?
S3 C6 1.822(11) . ?
S4 C9 1.805(9) . ?
S4 C10 1.811(9) . ?
S4 Sn1 2.641(2) 4_475 ?
C1 C2 1.491(14) . ?
C1 H1 0.9900 . ?
C1 H2 0.9900 . ?
C2 C3 1.493(18) . ?
C2 H3 0.9900 . ?
C2 H4 0.9900 . ?
C3 H5 0.9900 . ?
C3 H6 0.9900 . ?
C4 C5 1.526(15) . ?
C4 H7 0.9900 . ?
C4 H8 0.9900 . ?
C5 C6 1.536(14) . ?
C5 H9 0.9900 . ?
C5 H10 0.9900 . ?
C6 H11 0.9900 . ?
C6 H12 0.9900 . ?
C7 C8 1.517(15) . ?
C7 H13 0.9900 . ?
C7 H14 0.9900 . ?
C8 C9 1.545(13) . ?
C8 H15 0.9900 . ?
C8 H16 0.9900 . ?
C9 H17 0.9900 . ?
C9 H18 0.9900 . ?
C10 C11 1.530(11) . ?
C10 H19 0.9900 . ?
C10 H20 0.9900 . ?
C11 C12 1.542(12) . ?
C11 H21 0.9900 . ?
C11 H22 0.9900 . ?
C12 H23 0.9900 . ?
C12 H24 0.9900 . ?

loop_
_geom_torsion_atom_site_label_1
_geom_torsion_atom_site_label_2
_geom_torsion_atom_site_label_3
_geom_torsion_atom_site_label_4
_geom_torsion
_geom_torsion_site_symmetry_1
_geom_torsion_site_symmetry_2
_geom_torsion_site_symmetry_3
_geom_torsion_site_symmetry_4
_geom_torsion_publ_flag
Br4 Sn1 S1 C12 140.0(4) . . . . ?
Br2 Sn1 S1 C12 -39.9(4) . . . . ?
Br1 Sn1 S1 C12 51.0(4) . . . . ?
Br3 Sn1 S1 C12 -130.2(4) . . . . ?
Br4 Sn1 S1 C1 33.7(4) . . . . ?
Br2 Sn1 S1 C1 -146.3(4) . . . . ?
Br1 Sn1 S1 C1 -55.3(4) . . . . ?
Br3 Sn1 S1 C1 123.4(4) . . . . ?
C12 S1 C1 C2 154.7(8) . . . . ?
Sn1 S1 C1 C2 -93.2(8) . . . . ?
S1 C1 C2 C3 -51.6(13) . . . . ?
C1 C2 C3 S2 -62.6(14) . . . . ?
C4 S2 C3 C2 168.7(9) . . . . ?
C3 S2 C4 C5 166.5(9) . . . . ?
S2 C4 C5 C6 54.9(16) . . . . ?
C4 C5 C6 S3 58.4(16) . . . . ?
C7 S3 C6 C5 169.1(8) . . . . ?
C6 S3 C7 C8 53.9(9) . . . . ?
S3 C7 C8 C9 51.1(11) . . . . ?
C7 C8 C9 S4 58.2(10) . . . . ?
C10 S4 C9 C8 -162.3(6) . . . . ?
Sn1 S4 C9 C8 84.0(6) 4_475 . . . ?
C9 S4 C10 C11 62.9(9) . . . . ?
Sn1 S4 C10 C11 176.0(7) 4_475 . . . ?
S4 C10 C11 C12 171.5(7) . . . . ?
C10 C11 C12 S1 170.2(7) . . . . ?
C1 S1 C12 C11 -81.1(9) . . . . ?
Sn1 S1 C12 C11 167.3(7) . . . . ?
